data_4316378
loop_
_publ_author_name
'Katarzyna Rudzka'
'Katarzyna Grubel'
'Atta M. Arif'
'Lisa M. Berreau'

_publ_section_title
;
 Hexanickel Enediolate Cluster Generated in an Acireductone Dioxygenase
 Model Reaction
;
_journal_name_full 'Inorganic Chemistry'
_journal_page_first 7623
_journal_page_last 7625
_journal_paper_doi 10.1021/ic100775m
_journal_volume 49
_journal_year 2010
_chemical_formula_moiety 'C96 H84 Ni6 O24,8(CH3OH)'
_chemical_formula_sum 'C104 H116 Ni6 O32'
_chemical_formula_weight 2230.23
_chemical_name_systematic
; 
 ? 
;
_space_group_IT_number 148
_symmetry_cell_setting trigonal
_symmetry_space_group_name_Hall '-R 3'
_symmetry_space_group_name_H-M 'R -3 :H'
_atom_sites_solution_hydrogens geom
_atom_sites_solution_primary direct
_atom_sites_solution_secondary difmap
_audit_creation_method SHELXL-97
_audit_update_record
;
2009-01-17 # Formatted by publCIF
;
_cell_angle_alpha 90.00
_cell_angle_beta 90.00
_cell_angle_gamma 120.00
_cell_formula_units_Z 3
_cell_length_a 17.2952(3)
_cell_length_b 17.2952(3)
_cell_length_c 30.7825(10)
_cell_measurement_reflns_used 5820
_cell_measurement_temperature 150(1)
_cell_measurement_theta_max 25.35
_cell_measurement_theta_min 1.018
_cell_volume 7974.2(3)
_computing_cell_refinement DENZO-SMN
_computing_data_collection 'Nonius COLLECT'
_computing_data_reduction DENZO-SMN
_computing_molecular_graphics 'WinGX, Ortep3'
_computing_structure_refinement 'SHELXL-97 (Sheldrick, 1997)'
_computing_structure_solution SIR97
_diffrn_ambient_temperature 150(1)
_diffrn_measured_fraction_theta_full 0.995
_diffrn_measured_fraction_theta_max 0.995
_diffrn_measurement_device_type 'Nonius KappaCCD Diffractometer'
_diffrn_measurement_method 'Phi and omega scan'
_diffrn_radiation_monochromator graphite
_diffrn_radiation_source 'fine-focus sealed tube'
_diffrn_radiation_type MoK\a
_diffrn_radiation_wavelength 0.71073
_diffrn_reflns_av_R_equivalents 0.0392
_diffrn_reflns_av_sigmaI/netI 0.0577
_diffrn_reflns_limit_h_max 21
_diffrn_reflns_limit_h_min -21
_diffrn_reflns_limit_k_max 17
_diffrn_reflns_limit_k_min -17
_diffrn_reflns_limit_l_max 33
_diffrn_reflns_limit_l_min -37
_diffrn_reflns_number 6503
_diffrn_reflns_theta_full 25.98
_diffrn_reflns_theta_max 25.98
_diffrn_reflns_theta_min 2.80
_exptl_absorpt_coefficient_mu 1.118
_exptl_absorpt_correction_T_max 0.9462
_exptl_absorpt_correction_T_min 0.8073
_exptl_absorpt_correction_type multi-scan
_exptl_absorpt_process_details 'DENZO-SMN (Otwinowski & Minor, 1997)'
_exptl_crystal_colour brown
_exptl_crystal_density_diffrn 1.393
_exptl_crystal_density_method 'not measured'
_exptl_crystal_description plate
_exptl_crystal_F_000 3492
_exptl_crystal_size_max 0.20
_exptl_crystal_size_mid 0.15
_exptl_crystal_size_min 0.05
_refine_diff_density_max 1.005
_refine_diff_density_min -0.440
_refine_diff_density_rms 0.083
_refine_ls_extinction_method none
_refine_ls_goodness_of_fit_ref 1.069
_refine_ls_hydrogen_treatment constr
_refine_ls_matrix_type full
_refine_ls_number_parameters 228
_refine_ls_number_reflns 3461
_refine_ls_number_restraints 1
_refine_ls_restrained_S_all 1.108
_refine_ls_R_factor_all 0.0782
_refine_ls_R_factor_gt 0.0501
_refine_ls_shift/su_max 0.000
_refine_ls_shift/su_mean 0.000
_refine_ls_structure_factor_coef Fsqd
_refine_ls_weighting_details 'calc w=1/[\s^2^(Fo^2^)+(0.0535P)^2^+29.7545P] where P=(Fo^2^+2Fc^2^)/3'
_refine_ls_weighting_scheme calc
_refine_ls_wR_factor_gt 0.1141
_refine_ls_wR_factor_ref 0.1241
_reflns_number_gt 2608
_reflns_number_total 3461
_reflns_threshold_expression >2sigma(I)
_cod_data_source_file ic100775m_si_002.cif
_cod_data_source_block usu179
_cod_depositor_comments
;
The following automatic conversions were performed:

'_exptl_absorpt_correction_type' value 'Multi-scan' changed to
'multi-scan' according to the built-in table from CIF Core dictionary
named 'cif_core.dic' version 2.4.1 from 2010-06-29.

Automatic conversion script
Id: cif_fix_values 1646 2011-03-28 12:23:43Z adriana 
;
_cod_original_sg_symbol_H-M 'R -3'
_cod_database_code 4316378

loop_
_symmetry_equiv_pos_as_xyz
'x, y, z'
'-y, x-y, z'
'-x+y, -x, z'
'x+2/3, y+1/3, z+1/3'
'-y+2/3, x-y+1/3, z+1/3'
'-x+y+2/3, -x+1/3, z+1/3'
'x+1/3, y+2/3, z+2/3'
'-y+1/3, x-y+2/3, z+2/3'
'-x+y+1/3, -x+2/3, z+2/3'
'-x, -y, -z'
'y, -x+y, -z'
'x-y, x, -z'
'-x+2/3, -y+1/3, -z+1/3'
'y+2/3, -x+y+1/3, -z+1/3'
'x-y+2/3, x+1/3, -z+1/3'
'-x+1/3, -y+2/3, -z+2/3'
'y+1/3, -x+y+2/3, -z+2/3'
'x-y+1/3, x+2/3, -z+2/3'

loop_
_atom_site_label
_atom_site_type_symbol
_atom_site_fract_x
_atom_site_fract_y
_atom_site_fract_z
_atom_site_U_iso_or_equiv
_atom_site_adp_type
_atom_site_occupancy
_atom_site_symmetry_multiplicity
_atom_site_calc_flag
_atom_site_refinement_flags
_atom_site_disorder_assembly
_atom_site_disorder_group
Ni1 Ni -0.03619(3) 0.10006(3) 0.039029(16) 0.02114(17) Uani 1 1 d . . .
O1 O 0.03420(16) 0.23377(16) 0.04805(9) 0.0287(6) Uani 1 1 d . . .
O2 O 0.09119(14) 0.12384(14) 0.02997(8) 0.0212(5) Uani 1 1 d . . .
O3 O 0.25241(16) 0.15438(16) 0.04779(9) 0.0272(6) Uani 1 1 d . . .
O4 O -0.0267(2) 0.0754(3) 0.10445(11) 0.0564(9) Uani 1 1 d D . .
H4 H 0.0263 0.1177 0.1051 0.085 Uiso 1 1 calc RD A 1
O5 O 0.4159(3) 0.1618(3) 0.06655(17) 0.0796(14) Uani 1 1 d . . .
H5A H 0.3734 0.1698 0.0598 0.119 Uiso 1 1 calc R . .
C1 C 0.1161(2) 0.2613(2) 0.05659(13) 0.0255(8) Uani 1 1 d . . .
C2 C 0.1521(2) 0.2063(2) 0.04719(13) 0.0222(8) Uani 1 1 d . . .
C3 C 0.2390(2) 0.2207(2) 0.05228(13) 0.0229(8) Uani 1 1 d . . .
C4 C 0.1662(2) 0.3508(2) 0.07802(14) 0.0283(9) Uani 1 1 d . . .
C5 C 0.1642(3) 0.4228(3) 0.05954(16) 0.0379(11) Uani 1 1 d . . .
H5 H 0.1321 0.4159 0.0334 0.045 Uiso 1 1 calc R . .
C6 C 0.2105(3) 0.5060(3) 0.08019(19) 0.0463(13) Uani 1 1 d . . .
H6 H 0.2100 0.5562 0.0680 0.056 Uiso 1 1 calc R . .
C7 C 0.2565(3) 0.5154(3) 0.11782(18) 0.0470(13) Uani 1 1 d . . .
H7 H 0.2895 0.5726 0.1309 0.056 Uiso 1 1 calc R . .
C8 C 0.2557(3) 0.4435(3) 0.13683(17) 0.0455(12) Uani 1 1 d . . .
H8 H 0.2863 0.4502 0.1634 0.055 Uiso 1 1 calc R . .
C9 C 0.2097(3) 0.3606(3) 0.11693(14) 0.0333(10) Uani 1 1 d . . .
H9 H 0.2082 0.3103 0.1302 0.040 Uiso 1 1 calc R . .
C10 C 0.3187(2) 0.3092(2) 0.06080(14) 0.0284(9) Uani 1 1 d . . .
C11 C 0.3412(3) 0.3803(2) 0.03256(16) 0.0344(10) Uani 1 1 d . . .
H11 H 0.3056 0.3723 0.0076 0.041 Uiso 1 1 calc R . .
C12 C 0.4158(3) 0.4626(3) 0.04091(19) 0.0489(14) Uani 1 1 d . . .
H12 H 0.4309 0.5111 0.0217 0.059 Uiso 1 1 calc R . .
C13 C 0.4675(3) 0.4747(3) 0.0764(2) 0.0624(17) Uani 1 1 d . . .
H13 H 0.5180 0.5317 0.0819 0.075 Uiso 1 1 calc R . .
C14 C 0.4471(3) 0.4053(3) 0.1043(2) 0.0606(16) Uani 1 1 d . . .
H14 H 0.4831 0.4143 0.1292 0.073 Uiso 1 1 calc R . .
C15 C 0.3735(3) 0.3214(3) 0.09599(17) 0.0409(12) Uani 1 1 d . . .
H15 H 0.3610 0.2725 0.1145 0.049 Uiso 1 1 calc R . .
C16 C -0.0739(8) 0.0848(8) 0.1382(3) 0.045(3) Uani 0.50 1 d P B 1
H16A H -0.0486 0.0804 0.1659 0.068 Uiso 0.50 1 calc PR B 1
H16B H -0.1366 0.0374 0.1364 0.068 Uiso 0.50 1 calc PR B 1
H16C H -0.0701 0.1431 0.1361 0.068 Uiso 0.50 1 calc PR B 1
C16' C -0.0309(11) 0.1137(11) 0.1392(6) 0.087(6) Uiso 0.50 1 d P B 2
H16D H -0.0839 0.0723 0.1559 0.130 Uiso 0.50 1 calc PR B 2
H16E H -0.0347 0.1668 0.1316 0.130 Uiso 0.50 1 calc PR B 2
H16F H 0.0227 0.1315 0.1568 0.130 Uiso 0.50 1 calc PR B 2
C17 C 0.3905(4) 0.1022(5) 0.1036(3) 0.091(2) Uani 1 1 d . . .
H17A H 0.4434 0.1026 0.1153 0.137 Uiso 1 1 calc R . .
H17B H 0.3466 0.0414 0.0945 0.137 Uiso 1 1 calc R . .
H17C H 0.3642 0.1221 0.1261 0.137 Uiso 1 1 calc R . .
O6 O 0.6342(9) 0.2362(7) 0.0455(8) 0.139(9) Uani 0.33 1 d P C -1
H6A H 0.6765 0.2265 0.0498 0.209 Uiso 0.33 1 calc PR C -1
C18 C 0.6667 0.3333 0.0510(3) 0.0420(19) Uani 1 3 d S C 1
H18A H 0.6550 0.3447 0.0808 0.063 Uiso 0.33 1 calc PR C 1
H18B H 0.6354 0.3516 0.0305 0.063 Uiso 0.33 1 calc PR C 1
H18C H 0.7310 0.3675 0.0453 0.063 Uiso 0.33 1 calc PR C 1

loop_
_atom_site_aniso_label
_atom_site_aniso_U_11
_atom_site_aniso_U_22
_atom_site_aniso_U_33
_atom_site_aniso_U_23
_atom_site_aniso_U_13
_atom_site_aniso_U_12
Ni1 0.0150(2) 0.0183(3) 0.0294(3) -0.0029(2) 0.0002(2) 0.0078(2)
O1 0.0187(13) 0.0210(13) 0.0466(18) -0.0103(12) -0.0029(12) 0.0101(11)
O2 0.0154(12) 0.0174(12) 0.0303(15) -0.0027(11) -0.0008(11) 0.0078(10)
O3 0.0210(13) 0.0190(12) 0.0427(18) -0.0040(12) -0.0062(12) 0.0109(11)
O4 0.060(2) 0.088(3) 0.0285(19) 0.0001(18) 0.0014(16) 0.042(2)
O5 0.051(2) 0.089(3) 0.115(4) -0.038(3) -0.026(2) 0.047(2)
C1 0.0197(18) 0.0219(18) 0.033(2) -0.0034(16) 0.0010(16) 0.0089(16)
C2 0.0177(17) 0.0130(16) 0.031(2) -0.0032(15) -0.0015(16) 0.0042(14)
C3 0.0209(18) 0.0178(17) 0.027(2) -0.0004(15) -0.0013(16) 0.0076(15)
C4 0.0188(18) 0.0189(18) 0.046(3) -0.0079(17) 0.0041(17) 0.0084(15)
C5 0.029(2) 0.026(2) 0.060(3) -0.008(2) -0.001(2) 0.0149(18)
C6 0.042(3) 0.022(2) 0.076(4) -0.006(2) 0.008(3) 0.016(2)
C7 0.028(2) 0.031(2) 0.070(4) -0.024(2) 0.000(2) 0.0049(19)
C8 0.036(2) 0.041(3) 0.052(3) -0.019(2) -0.002(2) 0.013(2)
C9 0.030(2) 0.029(2) 0.037(3) -0.0082(19) 0.0002(19) 0.0116(18)
C10 0.0180(18) 0.0224(19) 0.046(3) -0.0057(18) -0.0032(17) 0.0111(16)
C11 0.025(2) 0.024(2) 0.051(3) 0.0017(19) 0.0069(19) 0.0106(17)
C12 0.031(2) 0.022(2) 0.089(4) 0.004(2) 0.009(3) 0.0093(19)
C13 0.028(2) 0.022(2) 0.126(6) -0.009(3) -0.013(3) 0.0044(19)
C14 0.038(3) 0.038(3) 0.106(5) -0.024(3) -0.036(3) 0.019(2)
C15 0.030(2) 0.027(2) 0.065(3) -0.010(2) -0.016(2) 0.0136(18)
C16 0.048(7) 0.061(7) 0.010(5) -0.004(4) 0.003(4) 0.014(6)
C17 0.070(4) 0.082(5) 0.142(8) -0.028(5) -0.039(5) 0.053(4)
O6 0.071(9) 0.019(6) 0.32(3) -0.025(9) 0.056(12) 0.015(6)
C18 0.045(3) 0.045(3) 0.036(5) 0.000 0.000 0.0225(14)

loop_
_atom_type_symbol
_atom_type_description
_atom_type_scat_dispersion_real
_atom_type_scat_dispersion_imag
_atom_type_scat_source
C C 0.0033 0.0016 'International Tables Vol C Tables 4.2.6.8 and 6.1.1.4'
H H 0.0000 0.0000 'International Tables Vol C Tables 4.2.6.8 and 6.1.1.4'
O O 0.0106 0.0060 'International Tables Vol C Tables 4.2.6.8 and 6.1.1.4'
Ni Ni 0.3393 1.1124 'International Tables Vol C Tables 4.2.6.8 and 6.1.1.4'

loop_
_geom_angle_atom_site_label_1
_geom_angle_atom_site_label_2
_geom_angle_atom_site_label_3
_geom_angle
_geom_angle_site_symmetry_1
_geom_angle_site_symmetry_3
_geom_angle_publ_flag
O1 Ni1 O2 171.34(9) . 2 ?
O1 Ni1 O3 91.53(10) . 2 ?
O2 Ni1 O3 79.90(9) 2 2 ?
O1 Ni1 O2 79.46(9) . . ?
O2 Ni1 O2 109.07(11) 2 . ?
O3 Ni1 O2 170.84(9) 2 . ?
O1 Ni1 O4 92.15(14) . . ?
O2 Ni1 O4 89.53(13) 2 . ?
O3 Ni1 O4 92.83(12) 2 . ?
O2 Ni1 O4 89.18(12) . . ?
O1 Ni1 O2 101.33(10) . 12 ?
O2 Ni1 O2 79.34(10) 2 12 ?
O3 Ni1 O2 101.22(10) 2 12 ?
O2 Ni1 O2 79.17(10) . 12 ?
O4 Ni1 O2 160.15(12) . 12 ?
C1 O1 Ni1 112.1(2) . . ?
C2 O2 Ni1 109.62(19) . 3 ?
C2 O2 Ni1 110.03(19) . . ?
Ni1 O2 Ni1 127.18(11) 3 . ?
C2 O2 Ni1 107.3(2) . 11 ?
Ni1 O2 Ni1 100.13(10) 3 11 ?
Ni1 O2 Ni1 99.89(10) . 11 ?
C3 O3 Ni1 112.3(2) . 3 ?
C16' O4 C16 28.3(7) . . ?
C16' O4 Ni1 132.2(9) . . ?
C16 O4 Ni1 126.3(5) . . ?
C16' O4 H4 81.4 . . ?
C16 O4 H4 109.5 . . ?
Ni1 O4 H4 90.4 . . ?
C17 O5 H5A 109.5 . . ?
O1 C1 C2 119.4(3) . . ?
O1 C1 C4 116.0(3) . . ?
C2 C1 C4 124.6(3) . . ?
O2 C2 C3 114.9(3) . . ?
O2 C2 C1 114.2(3) . . ?
C3 C2 C1 130.9(3) . . ?
O3 C3 C2 119.0(3) . . ?
O3 C3 C10 116.7(3) . . ?
C2 C3 C10 124.3(3) . . ?
C9 C4 C5 120.2(4) . . ?
C9 C4 C1 120.6(4) . . ?
C5 C4 C1 119.1(4) . . ?
C4 C5 C6 118.6(4) . . ?
C4 C5 H5 120.7 . . ?
C6 C5 H5 120.7 . . ?
C7 C6 C5 120.4(4) . . ?
C7 C6 H6 119.8 . . ?
C5 C6 H6 119.8 . . ?
C6 C7 C8 120.9(4) . . ?
C6 C7 H7 119.6 . . ?
C8 C7 H7 119.6 . . ?
C7 C8 C9 119.4(5) . . ?
C7 C8 H8 120.3 . . ?
C9 C8 H8 120.3 . . ?
C4 C9 C8 120.5(4) . . ?
C4 C9 H9 119.8 . . ?
C8 C9 H9 119.8 . . ?
C15 C10 C11 119.1(4) . . ?
C15 C10 C3 120.5(4) . . ?
C11 C10 C3 120.3(4) . . ?
C12 C11 C10 119.8(4) . . ?
C12 C11 H11 120.1 . . ?
C10 C11 H11 120.1 . . ?
C13 C12 C11 120.6(5) . . ?
C13 C12 H12 119.7 . . ?
C11 C12 H12 119.7 . . ?
C12 C13 C14 120.5(4) . . ?
C12 C13 H13 119.7 . . ?
C14 C13 H13 119.7 . . ?
C13 C14 C15 119.8(5) . . ?
C13 C14 H14 120.1 . . ?
C15 C14 H14 120.1 . . ?
C10 C15 C14 120.1(4) . . ?
C10 C15 H15 119.9 . . ?
C14 C15 H15 119.9 . . ?
O4 C16 H16A 109.5 . . ?
O4 C16 H16B 109.5 . . ?
O4 C16 H16C 109.5 . . ?
O4 C16' H16D 109.5 . . ?
O4 C16' H16E 109.5 . . ?
H16D C16' H16E 109.5 . . ?
O4 C16' H16F 109.5 . . ?
H16D C16' H16F 109.5 . . ?
H16E C16' H16F 109.5 . . ?
O5 C17 H17A 109.5 . . ?
O5 C17 H17B 109.5 . . ?
H17A C17 H17B 109.5 . . ?
O5 C17 H17C 109.5 . . ?
H17A C17 H17C 109.5 . . ?
H17B C17 H17C 109.5 . . ?
C18 O6 H6A 109.5 . . ?

loop_
_geom_bond_atom_site_label_1
_geom_bond_atom_site_label_2
_geom_bond_distance
_geom_bond_site_symmetry_2
_geom_bond_publ_flag
Ni1 O1 2.023(2) . ?
Ni1 O2 2.041(2) 2 ?
Ni1 O3 2.045(2) 2 ?
Ni1 O2 2.048(2) . ?
Ni1 O4 2.082(3) . ?
Ni1 O2 2.133(3) 12 ?
O1 C1 1.276(4) . ?
O2 C2 1.387(4) . ?
O2 Ni1 2.041(2) 3 ?
O2 Ni1 2.133(3) 11 ?
O3 C3 1.287(4) . ?
O3 Ni1 2.045(2) 3 ?
O4 C16' 1.280(18) . ?
O4 C16 1.380(11) . ?
O4 H4 0.8400 . ?
O5 C17 1.452(8) . ?
O5 H5A 0.8400 . ?
C1 C2 1.404(5) . ?
C1 C4 1.496(5) . ?
C2 C3 1.403(5) . ?
C3 C10 1.485(5) . ?
C4 C9 1.379(6) . ?
C4 C5 1.385(6) . ?
C5 C6 1.402(6) . ?
C5 H5 0.9500 . ?
C6 C7 1.368(7) . ?
C6 H6 0.9500 . ?
C7 C8 1.369(7) . ?
C7 H7 0.9500 . ?
C8 C9 1.386(6) . ?
C8 H8 0.9500 . ?
C9 H9 0.9500 . ?
C10 C15 1.384(6) . ?
C10 C11 1.393(6) . ?
C11 C12 1.386(6) . ?
C11 H11 0.9500 . ?
C12 C13 1.361(8) . ?
C12 H12 0.9500 . ?
C13 C14 1.371(8) . ?
C13 H13 0.9500 . ?
C14 C15 1.394(6) . ?
C14 H14 0.9500 . ?
C15 H15 0.9500 . ?
C16 H16A 0.9800 . ?
C16 H16B 0.9800 . ?
C16 H16C 0.9800 . ?
C16' H16D 0.9800 . ?
C16' H16E 0.9800 . ?
C16' H16F 0.9800 . ?
C17 H17A 0.9800 . ?
C17 H17B 0.9800 . ?
C17 H17C 0.9800 . ?
O6 C18 1.490(10) . ?
O6 H6A 0.8400 . ?
C18 H18A 0.9800 . ?
C18 H18B 0.9800 . ?
C18 H18C 0.9800 . ?

loop_
_geom_torsion_atom_site_label_1
_geom_torsion_atom_site_label_2
_geom_torsion_atom_site_label_3
_geom_torsion_atom_site_label_4
_geom_torsion
_geom_torsion_site_symmetry_1
_geom_torsion_site_symmetry_2
_geom_torsion_site_symmetry_3
_geom_torsion_site_symmetry_4
_geom_torsion_publ_flag
O2 Ni1 O1 C1 170.6(6) 2 . . . ?
O3 Ni1 O1 C1 162.5(3) 2 . . . ?
O2 Ni1 O1 C1 -19.2(3) . . . . ?
O4 Ni1 O1 C1 69.6(3) . . . . ?
O2 Ni1 O1 C1 -95.8(3) 12 . . . ?
O1 Ni1 O2 C2 17.9(2) . . . . ?
O2 Ni1 O2 C2 -163.71(18) 2 . . . ?
O3 Ni1 O2 C2 28.3(8) 2 . . . ?
O4 Ni1 O2 C2 -74.5(2) . . . . ?
O2 Ni1 O2 C2 121.7(2) 12 . . . ?
O1 Ni1 O2 Ni1 154.31(18) . . . 3 ?
O2 Ni1 O2 Ni1 -27.2(2) 2 . . 3 ?
O3 Ni1 O2 Ni1 164.8(6) 2 . . 3 ?
O4 Ni1 O2 Ni1 61.98(18) . . . 3 ?
O2 Ni1 O2 Ni1 -101.85(14) 12 . . 3 ?
O1 Ni1 O2 Ni1 -94.81(11) . . . 11 ?
O2 Ni1 O2 Ni1 83.63(12) 2 . . 11 ?
O3 Ni1 O2 Ni1 -84.3(7) 2 . . 11 ?
O4 Ni1 O2 Ni1 172.85(13) . . . 11 ?
O2 Ni1 O2 Ni1 9.02(10) 12 . . 11 ?
O1 Ni1 O4 C16' 39.1(11) . . . . ?
O2 Ni1 O4 C16' -132.4(11) 2 . . . ?
O3 Ni1 O4 C16' -52.6(11) 2 . . . ?
O2 Ni1 O4 C16' 118.5(11) . . . . ?
O2 Ni1 O4 C16' 172.1(10) 12 . . . ?
O1 Ni1 O4 C16 75.1(7) . . . . ?
O2 Ni1 O4 C16 -96.4(7) 2 . . . ?
O3 Ni1 O4 C16 -16.5(7) 2 . . . ?
O2 Ni1 O4 C16 154.6(7) . . . . ?
O2 Ni1 O4 C16 -151.8(6) 12 . . . ?
Ni1 O1 C1 C2 17.3(5) . . . . ?
Ni1 O1 C1 C4 -160.3(3) . . . . ?
Ni1 O2 C2 C3 21.1(4) 3 . . . ?
Ni1 O2 C2 C3 165.5(3) . . . . ?
Ni1 O2 C2 C3 -86.8(3) 11 . . . ?
Ni1 O2 C2 C1 -158.9(3) 3 . . . ?
Ni1 O2 C2 C1 -14.6(4) . . . . ?
Ni1 O2 C2 C1 93.2(3) 11 . . . ?
O1 C1 C2 O2 -1.6(5) . . . . ?
C4 C1 C2 O2 175.8(4) . . . . ?
O1 C1 C2 C3 178.4(4) . . . . ?
C4 C1 C2 C3 -4.2(7) . . . . ?
Ni1 O3 C3 C2 -5.2(5) 3 . . . ?
Ni1 O3 C3 C10 177.4(3) 3 . . . ?
O2 C2 C3 O3 -11.1(5) . . . . ?
C1 C2 C3 O3 168.9(4) . . . . ?
O2 C2 C3 C10 166.1(3) . . . . ?
C1 C2 C3 C10 -13.9(7) . . . . ?
O1 C1 C4 C9 124.5(4) . . . . ?
C2 C1 C4 C9 -53.0(6) . . . . ?
O1 C1 C4 C5 -52.0(5) . . . . ?
C2 C1 C4 C5 130.6(4) . . . . ?
C9 C4 C5 C6 2.8(6) . . . . ?
C1 C4 C5 C6 179.3(4) . . . . ?
C4 C5 C6 C7 -0.1(7) . . . . ?
C5 C6 C7 C8 -2.3(7) . . . . ?
C6 C7 C8 C9 1.9(7) . . . . ?
C5 C4 C9 C8 -3.3(6) . . . . ?
C1 C4 C9 C8 -179.7(4) . . . . ?
C7 C8 C9 C4 0.9(6) . . . . ?
O3 C3 C10 C15 -56.6(5) . . . . ?
C2 C3 C10 C15 126.1(4) . . . . ?
O3 C3 C10 C11 121.0(4) . . . . ?
C2 C3 C10 C11 -56.3(6) . . . . ?
C15 C10 C11 C12 -2.4(6) . . . . ?
C3 C10 C11 C12 179.9(4) . . . . ?
C10 C11 C12 C13 0.2(7) . . . . ?
C11 C12 C13 C14 0.7(8) . . . . ?
C12 C13 C14 C15 0.7(8) . . . . ?
C11 C10 C15 C14 3.8(6) . . . . ?
C3 C10 C15 C14 -178.5(4) . . . . ?
C13 C14 C15 C10 -3.0(8) . . . . ?
